data_7130442
loop_
_publ_author_name
'Wang, Qing'
'Wang, Sen-Lin'
'Fan, Jin-Bao'
'Zeng, Guang-Yao'
'Zhou, Ying-Jun'
'Deng, Xu'

_publ_section_title
;
 Acid-promoted intra- and intermolecular [2+2] cycloaddition of indoles to
 aryl alkynes to access cyclobutene-fused indolines
;
_journal_name_full 'Chemical Communications'
_journal_paper_doi 10.1039/D2CC02840A
_journal_year 2022
_chemical_formula_moiety 'C20 H19 N'
_chemical_formula_sum 'C20 H19 N'
_chemical_formula_weight 273.36
_space_group_crystal_system triclinic
_space_group_IT_number 2
_space_group_name_Hall '-P 1'
_space_group_name_H-M_alt 'P -1'
_atom_sites_solution_hydrogens geom
_atom_sites_solution_primary dual
_audit_creation_date 2022-04-23
_audit_creation_method
;
Olex2 1.5-beta
(compiled 2021.12.09 svn.r5202d8cf for OlexSys, GUI svn.r6439)
;
_audit_update_record
;
2022-05-18 deposited with the CCDC.	2022-07-13 downloaded from the CCDC.
;
_cell_angle_alpha 107.989(2)
_cell_angle_beta 94.9730(10)
_cell_angle_gamma 92.730(2)
_cell_formula_units_Z 2
_cell_length_a 8.71530(10)
_cell_length_b 9.2902(2)
_cell_length_c 9.50980(10)
_cell_measurement_reflns_used 5445
_cell_measurement_temperature 150.00(10)
_cell_measurement_theta_max 71.5540
_cell_measurement_theta_min 4.9250
_cell_volume 727.33(2)
_computing_cell_refinement 'CrysAlisPro 1.171.39.33c (Rigaku OD, 2017)'
_computing_data_collection 'CrysAlisPro 1.171.39.33c (Rigaku OD, 2017)'
_computing_data_reduction 'CrysAlisPro 1.171.39.33c (Rigaku OD, 2017)'
_computing_molecular_graphics 'Olex2 1.5-beta (Dolomanov et al., 2009)'
_computing_publication_material 'Olex2 1.5-beta (Dolomanov et al., 2009)'
_computing_structure_refinement 'SHELXL 2017/1 (Sheldrick, 2015)'
_computing_structure_solution 'SHELXT 2014/5 (Sheldrick, 2014)'
_diffrn_ambient_environment N~2~
_diffrn_ambient_temperature 150.00(10)
_diffrn_detector 'CCD plate'
_diffrn_measured_fraction_theta_full 0.983
_diffrn_measured_fraction_theta_max 0.958
_diffrn_measurement_details
;
List of Runs (angles in degrees, time in seconds):

  # Type    Start    End  Width  t~exp~   \w     \q     \k     \f   Frames
#--------------------------------------------------------------------------
  1  \w     56.00  82.00   0.50    0.50    --   42.30 -77.00-150.00   52
  2  \w     85.00 110.00   0.50    0.50    --   42.30  77.00 120.00   50
  3  \w     23.00  57.00   0.50    0.50    --   42.30 -57.00   0.00   68
  4  \w     83.00 126.00   0.50    0.50    --   42.30  77.00 -60.00   86
  5  \w    -24.00  82.00   0.50    0.50    --   42.30 -82.00 150.00  212
  6  \w     42.00  83.00   0.50    0.50    --   42.30 -82.00 -60.00   82
  7  \w    -41.00  37.00   0.50    0.50    --   42.30 -77.00-150.00  156
  8  \w    -31.00  38.00   0.50    0.50    --   42.30 -82.00 -60.00  138
  9  \w     82.00 132.00   0.50    0.50    --   42.30  77.00-150.00  100
 10  \w     60.00 146.00   0.50    0.50    --  102.30 -82.00-120.00  172
 11  \w     19.00  44.00   0.50    0.50    --  102.30 -82.00-120.00   50
 12  \w     50.00  94.00   0.50    0.50    --  102.30 -82.00  30.00   88
 13  \w     76.00 146.00   0.50    0.50    --  102.30 -82.00  60.00  140
 14  \w    110.00 146.00   0.50    0.50    --  102.30  82.00 -60.00   72
 15  \w     13.00  96.00   0.50    0.50    --  102.30 -63.00-150.00  166
 16  \w     16.00  41.00   0.50    0.50    --  102.30 -82.00 -60.00   50
 17  \w     77.00 106.00   0.50    0.50    --  102.30 -82.00 120.00   58
 18  \w     14.00 133.00   0.50    0.50    --  102.30 -63.00  30.00  238
 19  \w     27.00  52.00   0.50    0.50    --  102.30 -82.00 120.00   50
 20  \w     68.00 172.00   0.50    0.50    --  102.30 -12.00 -60.00  208
 21  \w     13.00  63.00   0.50    0.50    --  102.30 -12.00 -60.00  100
 22  \w     86.00 122.00   0.50    0.50    --  102.30 -82.00 -60.00   72
 23  \w     14.00 184.00   0.50    0.50    --  102.30  12.00   0.00  340
 24  \w     99.00 134.00   0.50    0.50    --  102.30 -63.00-150.00   70
 25  \w    165.00 190.00   0.50    0.50    --  102.30  82.00  90.00   50
 26  \w     43.00 103.00   0.50    0.50    --  102.30 -82.00-180.00  120
 27  \w     67.00 141.00   0.50    0.50    --  102.30 -38.00  30.00  148
 28  \w     98.00 124.00   0.50    0.50    --  102.30 -82.00  90.00   52
 29  \w     30.00  55.00   0.50    0.50    --  102.30 -38.00  30.00   50
;
_diffrn_measurement_device 'four-circle diffractometer'
_diffrn_measurement_device_type 'XtaLAB AFC12 (RINC): Kappa single'
_diffrn_measurement_method '\w scans'
_diffrn_orient_matrix_type 'CrysAlisPro convention (1999,Acta A55,543-557)'
_diffrn_orient_matrix_UB_11 0.1565372000
_diffrn_orient_matrix_UB_12 0.0009949000
_diffrn_orient_matrix_UB_13 -0.0636651000
_diffrn_orient_matrix_UB_21 0.0711161000
_diffrn_orient_matrix_UB_22 -0.0711680000
_diffrn_orient_matrix_UB_23 0.1144880000
_diffrn_orient_matrix_UB_31 -0.0460053000
_diffrn_orient_matrix_UB_32 -0.1597509000
_diffrn_orient_matrix_UB_33 -0.1103793000
_diffrn_radiation_monochromator mirror
_diffrn_radiation_probe x-ray
_diffrn_radiation_type 'Cu K\a'
_diffrn_radiation_wavelength 1.54184
_diffrn_reflns_av_R_equivalents 0.0122
_diffrn_reflns_av_unetI/netI 0.0115
_diffrn_reflns_Laue_measured_fraction_full 0.983
_diffrn_reflns_Laue_measured_fraction_max 0.958
_diffrn_reflns_limit_h_max 10
_diffrn_reflns_limit_h_min -10
_diffrn_reflns_limit_k_max 7
_diffrn_reflns_limit_k_min -11
_diffrn_reflns_limit_l_max 11
_diffrn_reflns_limit_l_min -11
_diffrn_reflns_number 6281
_diffrn_reflns_point_group_measured_fraction_full 0.983
_diffrn_reflns_point_group_measured_fraction_max 0.958
_diffrn_reflns_theta_full 67.684
_diffrn_reflns_theta_max 71.998
_diffrn_reflns_theta_min 4.918
_diffrn_source 'Rotating-anode X-ray tube'
_diffrn_source_type 'Rigaku (Cu) X-ray Source'
_exptl_absorpt_coefficient_mu 0.545
_exptl_absorpt_correction_T_max 1.00000
_exptl_absorpt_correction_T_min 0.88783
_exptl_absorpt_correction_type multi-scan
_exptl_absorpt_process_details
;
CrysAlisPro 1.171.39.33c (Rigaku Oxford Diffraction, 2017)
Empirical absorption correction using spherical harmonics,
 implemented in SCALE3 ABSPACK scaling algorithm.
;
_exptl_crystal_colour 'clear light colourless'
_exptl_crystal_density_diffrn 1.248
_exptl_crystal_description block
_exptl_crystal_F_000 292
_exptl_crystal_size_max 0.14
_exptl_crystal_size_mid 0.12
_exptl_crystal_size_min 0.1
_refine_diff_density_max 0.262
_refine_diff_density_min -0.161
_refine_diff_density_rms 0.036
_refine_ls_extinction_coef 0.0218(14)
_refine_ls_extinction_expression Fc^*^=kFc[1+0.001xFc^2^\l^3^/sin(2\q)]^-1/4^
_refine_ls_extinction_method 'SHELXL-2017/1 (Sheldrick 2017)'
_refine_ls_goodness_of_fit_ref 1.041
_refine_ls_hydrogen_treatment constr
_refine_ls_matrix_type full
_refine_ls_number_parameters 192
_refine_ls_number_reflns 2750
_refine_ls_number_restraints 0
_refine_ls_restrained_S_all 1.041
_refine_ls_R_factor_all 0.0392
_refine_ls_R_factor_gt 0.0375
_refine_ls_shift/su_max 0.000
_refine_ls_shift/su_mean 0.000
_refine_ls_structure_factor_coef Fsqd
_refine_ls_weighting_details 'w=1/[\s^2^(Fo^2^)+(0.0473P)^2^+0.2390P] where P=(Fo^2^+2Fc^2^)/3'
_refine_ls_weighting_scheme calc
_refine_ls_wR_factor_gt 0.0953
_refine_ls_wR_factor_ref 0.0964
_reflns_Friedel_coverage 0.000
_reflns_number_gt 2617
_reflns_number_total 2750
_reflns_threshold_expression 'I > 2\s(I)'
_cod_data_source_file d2cc02840a2.cif
_cod_data_source_block 8
_cod_database_code 7130442
_shelx_shelxl_version_number 2017/1
_shelx_space_group_comment
;
The symmetry employed for this shelxl refinement is uniquely defined
by the following loop, which should always be used as a source of
symmetry information in preference to the above space-group names.
They are only intended as comments.
;
_shelx_estimated_absorpt_t_max 0.947
_shelx_estimated_absorpt_t_min 0.928
_olex2_refinement_description
;
1. Fixed Uiso
 At 1.2 times of:
  All C(H) groups, All C(H,H) groups
 At 1.5 times of:
  All C(H,H,H) groups
2.a Ternary CH refined with riding coordinates:
 C10(H10)
2.b Secondary CH2 refined with riding coordinates:
 C11(H11A,H11B), C12(H12A,H12B), C13(H13A,H13B)
2.c Aromatic/amide H refined with riding coordinates:
 C2(H2), C3(H3), C4(H4), C5(H5), C15(H15), C16(H16), C17(H17), C18(H18),
 C19(H19)
2.d Idealised Me refined as rotating group:
 C20(H20A,H20B,H20C)
;
_olex2_submission_special_instructions 'No special instructions were received'
_oxdiff_exptl_absorpt_empirical_details
;
Empirical correction (ABSPACK) includes:
- Absorption correction using spherical harmonics
- Frame scaling
;
_oxdiff_exptl_absorpt_empirical_full_max 1.557
_oxdiff_exptl_absorpt_empirical_full_min 0.628

loop_
_space_group_symop_operation_xyz
'x, y, z'
'-x, -y, -z'

loop_
_atom_site_label
_atom_site_type_symbol
_atom_site_fract_x
_atom_site_fract_y
_atom_site_fract_z
_atom_site_U_iso_or_equiv
_atom_site_adp_type
_atom_site_occupancy
_atom_site_site_symmetry_order
_atom_site_calc_flag
_atom_site_refinement_flags_posn
_atom_site_refinement_flags_adp
_atom_site_refinement_flags_occupancy
_atom_site_disorder_assembly
_atom_site_disorder_group
N1 N 0.48413(11) 0.71017(11) 0.85515(10) 0.0262(2) Uani 1 1 d . . . . .
C1 C 0.62276(13) 0.63741(13) 0.83792(12) 0.0244(3) Uani 1 1 d . . . . .
C2 C 0.65129(14) 0.49989(14) 0.86027(13) 0.0289(3) Uani 1 1 d . . . . .
H2 H 0.572046 0.439421 0.878278 0.035 Uiso 1 1 calc R U . . .
C3 C 0.80097(14) 0.45470(14) 0.85510(14) 0.0317(3) Uani 1 1 d . . . . .
H3 H 0.821604 0.362923 0.870104 0.038 Uiso 1 1 calc R U . . .
C4 C 0.91995(14) 0.54328(15) 0.82813(14) 0.0320(3) Uani 1 1 d . . . . .
H4 H 1.019438 0.511225 0.825653 0.038 Uiso 1 1 calc R U . . .
C5 C 0.89042(13) 0.68054(14) 0.80468(13) 0.0285(3) Uani 1 1 d . . . . .
H5 H 0.970154 0.740717 0.787001 0.034 Uiso 1 1 calc R U . . .
C6 C 0.74177(13) 0.72703(13) 0.80780(12) 0.0238(2) Uani 1 1 d . . . . .
C7 C 0.67967(13) 0.86805(13) 0.78293(12) 0.0251(3) Uani 1 1 d . . . . .
C8 C 0.61507(13) 0.83875(12) 0.61928(12) 0.0249(3) Uani 1 1 d . . . . .
C9 C 0.46830(13) 0.81123(13) 0.64408(13) 0.0266(3) Uani 1 1 d . . . . .
C10 C 0.50594(13) 0.84585(13) 0.80843(12) 0.0259(3) Uani 1 1 d . . . . .
H10 H 0.462791 0.936773 0.869956 0.031 Uiso 1 1 calc R U . . .
C11 C 0.33513(13) 0.62343(15) 0.78929(14) 0.0311(3) Uani 1 1 d . . . . .
H11A H 0.252481 0.681531 0.834252 0.037 Uiso 1 1 calc R U . . .
H11B H 0.331363 0.529514 0.813804 0.037 Uiso 1 1 calc R U . . .
C12 C 0.30561(14) 0.58519(15) 0.61981(14) 0.0349(3) Uani 1 1 d . . . . .
H12A H 0.202631 0.535228 0.586804 0.042 Uiso 1 1 calc R U . . .
H12B H 0.378748 0.514441 0.573704 0.042 Uiso 1 1 calc R U . . .
C13 C 0.32021(14) 0.72579(16) 0.56688(14) 0.0342(3) Uani 1 1 d . . . . .
H13A H 0.321987 0.695506 0.459890 0.041 Uiso 1 1 calc R U . . .
H13B H 0.234105 0.787667 0.593146 0.041 Uiso 1 1 calc R U . . .
C14 C 0.69202(13) 0.83088(12) 0.48653(12) 0.0255(3) Uani 1 1 d . . . . .
C15 C 0.60510(14) 0.82526(13) 0.35391(13) 0.0295(3) Uani 1 1 d . . . . .
H15 H 0.498656 0.830458 0.351683 0.035 Uiso 1 1 calc R U . . .
C16 C 0.67547(15) 0.81205(14) 0.22599(14) 0.0329(3) Uani 1 1 d . . . . .
H16 H 0.615933 0.806849 0.138280 0.040 Uiso 1 1 calc R U . . .
C17 C 0.83398(16) 0.80655(14) 0.22800(14) 0.0349(3) Uani 1 1 d . . . . .
H17 H 0.880965 0.796350 0.141649 0.042 Uiso 1 1 calc R U . . .
C18 C 0.92205(15) 0.81629(16) 0.35910(15) 0.0361(3) Uani 1 1 d . . . . .
H18 H 1.028838 0.814654 0.361418 0.043 Uiso 1 1 calc R U . . .
C19 C 0.85176(14) 0.82851(14) 0.48728(13) 0.0312(3) Uani 1 1 d . . . . .
H19 H 0.912157 0.835203 0.574953 0.037 Uiso 1 1 calc R U . . .
C20 C 0.77163(15) 1.01669(14) 0.86805(14) 0.0338(3) Uani 1 1 d . . . . .
H20A H 0.788512 1.024473 0.971326 0.051 Uiso 1 1 calc R U . . .
H20B H 0.715285 1.099728 0.857516 0.051 Uiso 1 1 calc R U . . .
H20C H 0.869340 1.020027 0.829219 0.051 Uiso 1 1 calc R U . . .

loop_
_atom_site_aniso_label
_atom_site_aniso_U_11
_atom_site_aniso_U_22
_atom_site_aniso_U_33
_atom_site_aniso_U_23
_atom_site_aniso_U_13
_atom_site_aniso_U_12
N1 0.0226(5) 0.0307(5) 0.0253(5) 0.0084(4) 0.0040(4) 0.0011(4)
C1 0.0232(5) 0.0297(6) 0.0187(5) 0.0055(4) 0.0016(4) 0.0006(4)
C2 0.0300(6) 0.0304(6) 0.0270(6) 0.0105(5) 0.0034(5) -0.0023(5)
C3 0.0357(7) 0.0293(6) 0.0320(6) 0.0124(5) 0.0018(5) 0.0042(5)
C4 0.0254(6) 0.0382(7) 0.0343(6) 0.0135(5) 0.0022(5) 0.0066(5)
C5 0.0232(6) 0.0347(6) 0.0282(6) 0.0116(5) 0.0013(4) -0.0012(5)
C6 0.0249(5) 0.0267(6) 0.0182(5) 0.0054(4) 0.0007(4) -0.0002(4)
C7 0.0248(6) 0.0264(6) 0.0230(5) 0.0062(4) 0.0031(4) 0.0015(4)
C8 0.0277(6) 0.0222(5) 0.0250(6) 0.0077(4) 0.0020(4) 0.0048(4)
C9 0.0271(6) 0.0278(6) 0.0254(6) 0.0084(5) 0.0025(4) 0.0069(5)
C10 0.0254(6) 0.0267(6) 0.0243(6) 0.0055(5) 0.0045(4) 0.0038(4)
C11 0.0214(6) 0.0368(7) 0.0354(7) 0.0116(5) 0.0059(5) -0.0003(5)
C12 0.0261(6) 0.0387(7) 0.0346(7) 0.0048(5) 0.0022(5) -0.0041(5)
C13 0.0252(6) 0.0477(8) 0.0279(6) 0.0101(5) -0.0001(5) 0.0023(5)
C14 0.0316(6) 0.0201(5) 0.0252(6) 0.0071(4) 0.0045(5) 0.0030(4)
C15 0.0319(6) 0.0281(6) 0.0298(6) 0.0112(5) 0.0022(5) 0.0038(5)
C16 0.0430(7) 0.0306(6) 0.0256(6) 0.0103(5) 0.0011(5) 0.0012(5)
C17 0.0454(7) 0.0326(6) 0.0271(6) 0.0085(5) 0.0113(5) 0.0007(5)
C18 0.0329(6) 0.0421(7) 0.0341(7) 0.0117(6) 0.0093(5) 0.0036(5)
C19 0.0308(6) 0.0356(7) 0.0272(6) 0.0103(5) 0.0019(5) 0.0020(5)
C20 0.0363(7) 0.0293(6) 0.0321(6) 0.0052(5) 0.0031(5) -0.0035(5)

loop_
_atom_type_symbol
_atom_type_description
_atom_type_scat_dispersion_real
_atom_type_scat_dispersion_imag
_atom_type_scat_source
C C 0.0181 0.0091 'International Tables Vol C Tables 4.2.6.8 and 6.1.1.4'
H H 0.0000 0.0000 'International Tables Vol C Tables 4.2.6.8 and 6.1.1.4'
N N 0.0311 0.0180 'International Tables Vol C Tables 4.2.6.8 and 6.1.1.4'

loop_
_geom_angle_atom_site_label_1
_geom_angle_atom_site_label_2
_geom_angle_atom_site_label_3
_geom_angle
_geom_angle_site_symmetry_1
_geom_angle_site_symmetry_3
_geom_angle_publ_flag
C1 N1 C10 106.71(9) . . ?
C1 N1 C11 120.06(10) . . ?
C10 N1 C11 111.81(9) . . ?
C2 C1 N1 126.77(10) . . ?
C2 C1 C6 120.68(11) . . ?
C6 C1 N1 112.29(10) . . ?
C1 C2 H2 120.8 . . ?
C1 C2 C3 118.47(11) . . ?
C3 C2 H2 120.8 . . ?
C2 C3 H3 119.3 . . ?
C4 C3 C2 121.42(11) . . ?
C4 C3 H3 119.3 . . ?
C3 C4 H4 120.1 . . ?
C3 C4 C5 119.86(11) . . ?
C5 C4 H4 120.1 . . ?
C4 C5 H5 120.2 . . ?
C6 C5 C4 119.68(11) . . ?
C6 C5 H5 120.2 . . ?
C1 C6 C7 110.30(10) . . ?
C5 C6 C1 119.86(11) . . ?
C5 C6 C7 129.84(10) . . ?
C6 C7 C8 111.79(9) . . ?
C6 C7 C10 100.86(9) . . ?
C8 C7 C10 84.43(8) . . ?
C20 C7 C6 115.71(10) . . ?
C20 C7 C8 119.72(10) . . ?
C20 C7 C10 119.14(10) . . ?
C9 C8 C7 93.72(9) . . ?
C9 C8 C14 134.44(11) . . ?
C14 C8 C7 131.61(10) . . ?
C8 C9 C10 94.46(9) . . ?
C8 C9 C13 141.17(11) . . ?
C13 C9 C10 120.83(10) . . ?
N1 C10 C7 108.93(9) . . ?
N1 C10 C9 112.05(9) . . ?
N1 C10 H10 115.1 . . ?
C7 C10 H10 115.1 . . ?
C9 C10 C7 87.17(8) . . ?
C9 C10 H10 115.1 . . ?
N1 C11 H11A 108.7 . . ?
N1 C11 H11B 108.7 . . ?
N1 C11 C12 114.33(9) . . ?
H11A C11 H11B 107.6 . . ?
C12 C11 H11A 108.7 . . ?
C12 C11 H11B 108.7 . . ?
C11 C12 H12A 108.9 . . ?
C11 C12 H12B 108.9 . . ?
C11 C12 C13 113.25(10) . . ?
H12A C12 H12B 107.7 . . ?
C13 C12 H12A 108.9 . . ?
C13 C12 H12B 108.9 . . ?
C9 C13 C12 105.73(10) . . ?
C9 C13 H13A 110.6 . . ?
C9 C13 H13B 110.6 . . ?
C12 C13 H13A 110.6 . . ?
C12 C13 H13B 110.6 . . ?
H13A C13 H13B 108.7 . . ?
C15 C14 C8 120.15(11) . . ?
C19 C14 C8 121.82(10) . . ?
C19 C14 C15 118.03(10) . . ?
C14 C15 H15 119.6 . . ?
C16 C15 C14 120.85(11) . . ?
C16 C15 H15 119.6 . . ?
C15 C16 H16 119.9 . . ?
C17 C16 C15 120.30(11) . . ?
C17 C16 H16 119.9 . . ?
C16 C17 H17 120.2 . . ?
C18 C17 C16 119.59(11) . . ?
C18 C17 H17 120.2 . . ?
C17 C18 H18 119.9 . . ?
C17 C18 C19 120.24(12) . . ?
C19 C18 H18 119.9 . . ?
C14 C19 H19 119.5 . . ?
C18 C19 C14 120.94(11) . . ?
C18 C19 H19 119.5 . . ?
C7 C20 H20A 109.5 . . ?
C7 C20 H20B 109.5 . . ?
C7 C20 H20C 109.5 . . ?
H20A C20 H20B 109.5 . . ?
H20A C20 H20C 109.5 . . ?
H20B C20 H20C 109.5 . . ?

loop_
_geom_bond_atom_site_label_1
_geom_bond_atom_site_label_2
_geom_bond_distance
_geom_bond_site_symmetry_2
_geom_bond_publ_flag
N1 C1 1.4097(14) . ?
N1 C10 1.4698(15) . ?
N1 C11 1.4750(15) . ?
C1 C2 1.3886(16) . ?
C1 C6 1.4027(16) . ?
C2 H2 0.9300 . ?
C2 C3 1.3896(17) . ?
C3 H3 0.9300 . ?
C3 C4 1.3832(18) . ?
C4 H4 0.9300 . ?
C4 C5 1.3925(17) . ?
C5 H5 0.9300 . ?
C5 C6 1.3848(16) . ?
C6 C7 1.5173(15) . ?
C7 C8 1.5443(15) . ?
C7 C10 1.5680(15) . ?
C7 C20 1.5152(16) . ?
C8 C9 1.3475(16) . ?
C8 C14 1.4640(15) . ?
C9 C10 1.4980(15) . ?
C9 C13 1.4877(17) . ?
C10 H10 0.9800 . ?
C11 H11A 0.9700 . ?
C11 H11B 0.9700 . ?
C11 C12 1.5349(18) . ?
C12 H12A 0.9700 . ?
C12 H12B 0.9700 . ?
C12 C13 1.5418(19) . ?
C13 H13A 0.9700 . ?
C13 H13B 0.9700 . ?
C14 C15 1.3989(16) . ?
C14 C19 1.3928(16) . ?
C15 H15 0.9300 . ?
C15 C16 1.3840(17) . ?
C16 H16 0.9300 . ?
C16 C17 1.3836(19) . ?
C17 H17 0.9300 . ?
C17 C18 1.3819(19) . ?
C18 H18 0.9300 . ?
C18 C19 1.3873(17) . ?
C19 H19 0.9300 . ?
C20 H20A 0.9600 . ?
C20 H20B 0.9600 . ?
C20 H20C 0.9600 . ?

loop_
_geom_torsion_atom_site_label_1
_geom_torsion_atom_site_label_2
_geom_torsion_atom_site_label_3
_geom_torsion_atom_site_label_4
_geom_torsion
_geom_torsion_site_symmetry_1
_geom_torsion_site_symmetry_2
_geom_torsion_site_symmetry_3
_geom_torsion_site_symmetry_4
_geom_torsion_publ_flag
N1 C1 C2 C3 -172.40(11) . . . . ?
N1 C1 C6 C5 172.57(10) . . . . ?
N1 C1 C6 C7 -7.33(13) . . . . ?
N1 C11 C12 C13 -54.37(14) . . . . ?
C1 N1 C10 C7 -8.70(11) . . . . ?
C1 N1 C10 C9 86.04(11) . . . . ?
C1 N1 C11 C12 -74.26(13) . . . . ?
C1 C2 C3 C4 -0.13(18) . . . . ?
C1 C6 C7 C8 -86.78(11) . . . . ?
C1 C6 C7 C10 1.52(11) . . . . ?
C1 C6 C7 C20 131.51(10) . . . . ?
C2 C1 C6 C5 -1.97(17) . . . . ?
C2 C1 C6 C7 178.13(10) . . . . ?
C2 C3 C4 C5 -0.35(19) . . . . ?
C3 C4 C5 C6 -0.33(18) . . . . ?
C4 C5 C6 C1 1.47(17) . . . . ?
C4 C5 C6 C7 -178.65(11) . . . . ?
C5 C6 C7 C8 93.33(14) . . . . ?
C5 C6 C7 C10 -178.37(11) . . . . ?
C5 C6 C7 C20 -48.38(16) . . . . ?
C6 C1 C2 C3 1.29(17) . . . . ?
C6 C7 C8 C9 95.94(10) . . . . ?
C6 C7 C8 C14 -79.11(14) . . . . ?
C6 C7 C10 N1 4.39(11) . . . . ?
C6 C7 C10 C9 -107.97(9) . . . . ?
C7 C8 C9 C10 3.71(9) . . . . ?
C7 C8 C9 C13 -152.74(16) . . . . ?
C7 C8 C14 C15 -170.31(11) . . . . ?
C7 C8 C14 C19 9.80(18) . . . . ?
C8 C7 C10 N1 115.55(9) . . . . ?
C8 C7 C10 C9 3.19(8) . . . . ?
C8 C9 C10 N1 -112.95(10) . . . . ?
C8 C9 C10 C7 -3.65(9) . . . . ?
C8 C9 C13 C12 103.32(17) . . . . ?
C8 C14 C15 C16 -177.55(10) . . . . ?
C8 C14 C19 C18 177.99(11) . . . . ?
C9 C8 C14 C15 16.61(19) . . . . ?
C9 C8 C14 C19 -163.29(13) . . . . ?
C10 N1 C1 C2 -175.85(11) . . . . ?
C10 N1 C1 C6 10.01(12) . . . . ?
C10 N1 C11 C12 51.85(13) . . . . ?
C10 C7 C8 C9 -3.55(9) . . . . ?
C10 C7 C8 C14 -178.61(12) . . . . ?
C10 C9 C13 C12 -49.04(14) . . . . ?
C11 N1 C1 C2 -47.40(16) . . . . ?
C11 N1 C1 C6 138.47(10) . . . . ?
C11 N1 C10 C7 -141.81(9) . . . . ?
C11 N1 C10 C9 -47.07(12) . . . . ?
C11 C12 C13 C9 48.51(13) . . . . ?
C13 C9 C10 N1 50.09(14) . . . . ?
C13 C9 C10 C7 159.39(11) . . . . ?
C14 C8 C9 C10 178.53(12) . . . . ?
C14 C8 C9 C13 22.1(3) . . . . ?
C14 C15 C16 C17 -1.00(18) . . . . ?
C15 C14 C19 C18 -1.91(18) . . . . ?
C15 C16 C17 C18 -0.83(19) . . . . ?
C16 C17 C18 C19 1.3(2) . . . . ?
C17 C18 C19 C14 0.1(2) . . . . ?
C19 C14 C15 C16 2.35(17) . . . . ?
C20 C7 C8 C9 -124.06(11) . . . . ?
C20 C7 C8 C14 60.88(16) . . . . ?
C20 C7 C10 N1 -123.40(11) . . . . ?
C20 C7 C10 C9 124.24(11) . . . . ?
